data_7245119
loop_
_publ_author_name
'Zhu, Jinjiao'
'Sun, Yajun'
'Ding, Weilinsen'
'Li, Peiyuan'
'Pang, Qingyang'
'Dou, Xinwen'
'Bian, Li'
'Ju, Qiang'
'Fang, Zhenlan'

_publ_section_title
;
 Coordination networks constructed from a flexible ligand:
 single-crystal-to-single-crystal transformations, thermoresponsive and
 electrochemical performances
;
_journal_name_full CrystEngComm
_journal_paper_doi 10.1039/D2CE00661H
_journal_year 2022
_chemical_formula_sum 'C16 H18 Br2 Cu2 N4 O2'
_chemical_formula_weight 585.24
_space_group_IT_number 13
_space_group_name_Hall '-P 2yc'
_space_group_name_H-M_alt 'P 1 2/c 1'
_symmetry_cell_setting monoclinic
_symmetry_space_group_name_H-M 'P 1 2/c 1'
_atom_sites_solution_hydrogens geom
_atom_sites_solution_primary direct
_atom_sites_solution_secondary difmap
_audit_creation_method SHELXL-97
_audit_update_record
;
2022-04-27 deposited with the CCDC.	2022-06-27 downloaded from the CCDC.
;
_cell_angle_alpha 90.00
_cell_angle_beta 107.535(5)
_cell_angle_gamma 90.00
_cell_formula_units_Z 4
_cell_length_a 13.097(2)
_cell_length_b 9.6809(15)
_cell_length_c 16.800(3)
_cell_measurement_reflns_used 4026
_cell_measurement_temperature 297(2)
_cell_measurement_theta_max 24.78
_cell_measurement_theta_min 2.46
_cell_volume 2031.1(6)
_computing_structure_refinement 'SHELXL-97 (Sheldrick, 1997)'
_computing_structure_solution 'SHELXS-97 (Sheldrick, 1990)'
_diffrn_ambient_temperature 297(2)
_diffrn_measured_fraction_theta_full 0.994
_diffrn_measured_fraction_theta_max 0.994
_diffrn_measurement_device_type 'CCD area detector'
_diffrn_radiation_monochromator graphite
_diffrn_radiation_source 'fine-focus sealed tube'
_diffrn_radiation_type MoK\a
_diffrn_radiation_wavelength 0.71073
_diffrn_reflns_av_R_equivalents 0.0425
_diffrn_reflns_av_sigmaI/netI 0.0420
_diffrn_reflns_limit_h_max 15
_diffrn_reflns_limit_h_min -15
_diffrn_reflns_limit_k_max 11
_diffrn_reflns_limit_k_min -11
_diffrn_reflns_limit_l_max 12
_diffrn_reflns_limit_l_min -20
_diffrn_reflns_number 13774
_diffrn_reflns_theta_full 25.27
_diffrn_reflns_theta_max 25.27
_diffrn_reflns_theta_min 2.10
_exptl_absorpt_coefficient_mu 6.046
_exptl_crystal_colour yellow
_exptl_crystal_density_diffrn 1.914
_exptl_crystal_density_method 'not measured'
_exptl_crystal_description block
_exptl_crystal_F_000 1144
_refine_diff_density_max 0.528
_refine_diff_density_min -0.761
_refine_diff_density_rms 0.079
_refine_ls_extinction_method none
_refine_ls_goodness_of_fit_ref 1.015
_refine_ls_hydrogen_treatment mixed
_refine_ls_matrix_type full
_refine_ls_number_parameters 237
_refine_ls_number_reflns 3675
_refine_ls_number_restraints 0
_refine_ls_restrained_S_all 1.015
_refine_ls_R_factor_all 0.0745
_refine_ls_R_factor_gt 0.0390
_refine_ls_shift/su_max 0.001
_refine_ls_shift/su_mean 0.000
_refine_ls_structure_factor_coef Fsqd
_refine_ls_weighting_details 'calc w=1/[\s^2^(Fo^2^)+(0.0385P)^2^+2.3417P] where P=(Fo^2^+2Fc^2^)/3'
_refine_ls_weighting_scheme calc
_refine_ls_wR_factor_gt 0.0817
_refine_ls_wR_factor_ref 0.0959
_reflns_number_gt 2425
_reflns_number_total 3675
_reflns_threshold_expression >2sigma(I)
_cod_data_source_file d2ce00661h2.cif
_cod_data_source_block 2c
_cod_depositor_comments
;
The following automatic conversions were performed:

data item '_symmetry_cell_setting' value 'Monoclinic' was changed to
'monoclinic' in accordance with the
/home/data/users/saulius/crontab/automatic-downloads/rss-feeds/RSC/lib/dictionaries/cif_core.dic
dictionary named 'cif_core.dic' version 2.4.2 last updated on
2011-04-26.

Automatic conversion script
Id: cif_fix_values 7556 2019-12-06 15:28:31Z antanas 
;
_cod_original_sg_symbol_H-M P2/c
_cod_database_code 7245119

loop_
_symmetry_equiv_pos_as_xyz
'x, y, z'
'-x, y, -z+1/2'
'-x, -y, -z'
'x, -y, z-1/2'

loop_
_atom_site_label
_atom_site_type_symbol
_atom_site_fract_x
_atom_site_fract_y
_atom_site_fract_z
_atom_site_U_iso_or_equiv
_atom_site_adp_type
_atom_site_occupancy
_atom_site_symmetry_multiplicity
_atom_site_calc_flag
_atom_site_refinement_flags
_atom_site_disorder_assembly
_atom_site_disorder_group
Br2 Br 1.29636(5) -0.34145(6) 0.23836(4) 0.0703(2) Uani 1 1 d . . .
Br1 Br 1.45921(5) -0.09307(6) 0.10551(4) 0.0690(2) Uani 1 1 d . . .
Cu1 Cu 1.52455(5) -0.30534(7) 0.17060(5) 0.0660(2) Uani 1 1 d . . .
Cu2 Cu 1.37742(6) -0.13125(7) 0.21026(5) 0.0716(2) Uani 1 1 d . . .
O2 O 0.7927(3) 0.1495(3) 0.5489(2) 0.0547(9) Uani 1 1 d . . .
N3 N 0.7639(3) 0.3801(4) 0.5398(2) 0.0449(10) Uani 1 1 d . . .
C12 C 0.6596(4) 0.3800(4) 0.4840(3) 0.0426(11) Uani 1 1 d . . .
N2 N 1.1705(3) 0.1275(4) 0.3884(3) 0.0514(11) Uani 1 1 d . . .
N4 N 0.5259(3) 0.5146(4) 0.3867(3) 0.0587(12) Uani 1 1 d . . .
O1 O 1.1417(3) 0.3506(3) 0.4142(3) 0.0676(11) Uani 1 1 d . . .
N1 N 1.2897(3) 0.0321(4) 0.2281(3) 0.0588(12) Uani 1 1 d . . .
C11 C 0.8234(4) 0.2672(5) 0.5709(3) 0.0433(11) Uani 1 1 d . . .
C7 C 1.1263(4) 0.1811(5) 0.5138(3) 0.0532(13) Uani 1 1 d . . .
H9A H 1.1922 0.1897 0.5595 0.064 Uiso 1 1 calc R . .
H9B H 1.1067 0.0842 0.5083 0.064 Uiso 1 1 calc R . .
C10 C 0.9303(4) 0.2943(5) 0.6338(3) 0.0519(13) Uani 1 1 d . . .
H10A H 0.9273 0.2688 0.6889 0.062 Uiso 1 1 calc R . .
H10B H 0.9461 0.3923 0.6344 0.062 Uiso 1 1 calc R . .
C9 C 1.0190(4) 0.2142(5) 0.6144(3) 0.0517(13) Uani 1 1 d . . .
H11A H 1.0004 0.1169 0.6095 0.062 Uiso 1 1 calc R . .
H11B H 1.0843 0.2244 0.6604 0.062 Uiso 1 1 calc R . .
C13 C 0.5895(4) 0.2699(5) 0.4704(4) 0.0562(14) Uani 1 1 d . . .
H12 H 0.6099 0.1871 0.4987 0.067 Uiso 1 1 calc R . .
C16 C 0.6231(4) 0.5006(5) 0.4415(3) 0.0550(14) Uani 1 1 d . . .
H13 H 0.6688 0.5765 0.4515 0.066 Uiso 1 1 calc R . .
C1 C 1.2557(4) 0.0342(5) 0.2947(4) 0.0532(13) Uani 1 1 d . . .
H14 H 1.2700 -0.0424 0.3297 0.064 Uiso 1 1 calc R . .
C15 C 0.4605(4) 0.4070(5) 0.3738(4) 0.0696(17) Uani 1 1 d . . .
H15 H 0.3925 0.4150 0.3357 0.084 Uiso 1 1 calc R . .
C5 C 1.2004(4) 0.1426(5) 0.3156(3) 0.0476(12) Uani 1 1 d . . .
C8 C 1.0394(4) 0.2617(5) 0.5346(3) 0.0573(14) Uani 1 1 d . . .
H17A H 0.9736 0.2530 0.4889 0.069 Uiso 1 1 calc R . .
H17B H 1.0590 0.3586 0.5400 0.069 Uiso 1 1 calc R . .
C6 C 1.1460(4) 0.2290(5) 0.4346(3) 0.0473(12) Uani 1 1 d . . .
C14 C 0.4900(4) 0.2843(5) 0.4149(4) 0.0695(18) Uani 1 1 d . . .
H19 H 0.4421 0.2108 0.4050 0.083 Uiso 1 1 calc R . .
C4 C 1.1791(5) 0.2568(5) 0.2619(4) 0.0649(16) Uani 1 1 d . . .
H20 H 1.1420 0.3328 0.2729 0.078 Uiso 1 1 calc R . .
C2 C 1.2689(5) 0.1425(6) 0.1775(4) 0.0682(16) Uani 1 1 d . . .
H1 H 1.2923 0.1434 0.1305 0.082 Uiso 1 1 calc R . .
C3 C 1.2135(5) 0.2545(6) 0.1936(4) 0.0747(18) Uani 1 1 d . . .
H2 H 1.1996 0.3293 0.1572 0.090 Uiso 1 1 calc R . .
H4 H 0.7975 0.4711 0.5514 0.037(12) Uiso 1 1 d R . .
H3 H 1.1774 0.0328 0.4042 0.079(18) Uiso 1 1 d R . .

loop_
_atom_site_aniso_label
_atom_site_aniso_U_11
_atom_site_aniso_U_22
_atom_site_aniso_U_33
_atom_site_aniso_U_23
_atom_site_aniso_U_13
_atom_site_aniso_U_12
Br2 0.0560(3) 0.0588(3) 0.0832(5) 0.0160(3) 0.0013(3) 0.0009(3)
Br1 0.0848(4) 0.0536(3) 0.0802(5) 0.0089(3) 0.0424(4) 0.0135(3)
Cu1 0.0645(4) 0.0455(4) 0.0758(5) -0.0160(3) 0.0026(4) -0.0011(3)
Cu2 0.0846(5) 0.0610(4) 0.0798(6) 0.0157(4) 0.0407(4) 0.0228(4)
O2 0.055(2) 0.0338(18) 0.068(3) 0.0036(16) 0.0075(18) 0.0023(15)
N3 0.047(2) 0.034(2) 0.048(3) 0.0014(18) 0.006(2) -0.0013(17)
C12 0.049(3) 0.032(2) 0.046(3) 0.002(2) 0.015(2) 0.006(2)
N2 0.067(3) 0.034(2) 0.057(3) 0.0015(19) 0.024(2) 0.0077(19)
N4 0.053(3) 0.038(2) 0.072(3) 0.010(2) 0.000(2) -0.004(2)
O1 0.102(3) 0.0313(19) 0.077(3) -0.0049(18) 0.037(2) -0.0012(18)
N1 0.067(3) 0.052(3) 0.063(3) 0.014(2) 0.028(3) 0.012(2)
C11 0.048(3) 0.043(3) 0.038(3) 0.002(2) 0.012(2) 0.003(2)
C7 0.062(3) 0.046(3) 0.051(3) -0.002(2) 0.016(3) 0.005(2)
C10 0.050(3) 0.058(3) 0.042(3) -0.004(3) 0.006(2) 0.001(2)
C9 0.045(3) 0.058(3) 0.045(3) 0.000(3) 0.004(2) 0.004(2)
C13 0.049(3) 0.037(3) 0.081(4) 0.013(3) 0.017(3) 0.002(2)
C16 0.049(3) 0.033(2) 0.072(4) 0.004(2) 0.002(3) -0.001(2)
C1 0.062(3) 0.043(3) 0.062(4) 0.011(3) 0.030(3) 0.008(2)
C15 0.048(3) 0.050(3) 0.095(5) 0.013(3) -0.002(3) -0.002(3)
C5 0.051(3) 0.037(3) 0.053(3) 0.001(2) 0.013(3) 0.004(2)
C8 0.060(3) 0.060(3) 0.050(4) 0.001(3) 0.014(3) 0.008(3)
C6 0.045(3) 0.040(3) 0.054(3) -0.004(2) 0.012(2) -0.003(2)
C14 0.047(3) 0.044(3) 0.109(5) 0.012(3) 0.012(3) -0.009(2)
C4 0.089(4) 0.048(3) 0.060(4) 0.009(3) 0.027(3) 0.023(3)
C2 0.092(4) 0.057(4) 0.064(4) 0.016(3) 0.037(3) 0.012(3)
C3 0.114(5) 0.050(3) 0.066(4) 0.021(3) 0.036(4) 0.019(3)

loop_
_atom_type_symbol
_atom_type_description
_atom_type_scat_dispersion_real
_atom_type_scat_dispersion_imag
_atom_type_scat_source
C C 0.0033 0.0016 'International Tables Vol C Tables 4.2.6.8 and 6.1.1.4'
H H 0.0000 0.0000 'International Tables Vol C Tables 4.2.6.8 and 6.1.1.4'
N N 0.0061 0.0033 'International Tables Vol C Tables 4.2.6.8 and 6.1.1.4'
O O 0.0106 0.0060 'International Tables Vol C Tables 4.2.6.8 and 6.1.1.4'
Cu Cu 0.3201 1.2651 'International Tables Vol C Tables 4.2.6.8 and 6.1.1.4'
Br Br -0.2901 2.4595 'International Tables Vol C Tables 4.2.6.8 and 6.1.1.4'

loop_
_geom_angle_atom_site_label_1
_geom_angle_atom_site_label_2
_geom_angle_atom_site_label_3
_geom_angle
_geom_angle_site_symmetry_1
_geom_angle_site_symmetry_3
_geom_angle_publ_flag
Cu2 Br2 Cu1 66.37(3) . 2_855 ?
Cu2 Br1 Cu1 72.53(3) . . ?
N4 Cu1 Br1 120.86(13) 2_745 . ?
N4 Cu1 Br2 107.21(12) 2_745 2_855 ?
Br1 Cu1 Br2 124.58(4) . 2_855 ?
N4 Cu1 Cu2 159.28(13) 2_745 2_855 ?
Br1 Cu1 Cu2 79.69(3) . 2_855 ?
Br2 Cu1 Cu2 56.78(3) 2_855 2_855 ?
N4 Cu1 Cu2 119.24(13) 2_745 . ?
Br1 Cu1 Cu2 53.49(3) . . ?
Br2 Cu1 Cu2 123.16(4) 2_855 . ?
Cu2 Cu1 Cu2 69.24(4) 2_855 . ?
N4 Cu1 Cu1 107.83(14) 2_745 2_855 ?
Br1 Cu1 Cu1 105.87(3) . 2_855 ?
Br2 Cu1 Cu1 81.98(4) 2_855 2_855 ?
Cu2 Cu1 Cu1 59.89(3) 2_855 2_855 ?
Cu2 Cu1 Cu1 54.87(3) . 2_855 ?
N1 Cu2 Br1 113.21(13) . . ?
N1 Cu2 Br2 109.11(13) . . ?
Br1 Cu2 Br2 127.42(4) . . ?
N1 Cu2 Cu1 123.66(14) . 2_855 ?
Br1 Cu2 Cu1 116.22(4) . 2_855 ?
Br2 Cu2 Cu1 56.85(3) . 2_855 ?
N1 Cu2 Cu1 165.75(13) . . ?
Br1 Cu2 Cu1 53.98(3) . . ?
Br2 Cu2 Cu1 85.02(3) . . ?
Cu1 Cu2 Cu1 65.25(4) 2_855 . ?
C11 N3 C12 126.1(4) . . ?
C16 C12 C13 117.4(4) . . ?
C16 C12 N3 117.5(4) . . ?
C13 C12 N3 125.1(4) . . ?
C6 N2 C5 127.2(4) . . ?
C15 N4 C16 117.9(4) . . ?
C15 N4 Cu1 120.1(3) . 2_765 ?
C16 N4 Cu1 121.9(3) . 2_765 ?
C1 N1 C2 117.8(5) . . ?
C1 N1 Cu2 119.1(3) . . ?
C2 N1 Cu2 123.0(4) . . ?
O2 C11 N3 122.4(4) . . ?
O2 C11 C10 121.7(4) . . ?
N3 C11 C10 115.9(4) . . ?
C6 C7 C8 112.9(4) . . ?
C11 C10 C9 111.9(4) . . ?
C10 C9 C8 112.7(4) . . ?
C14 C13 C12 119.1(5) . . ?
N4 C16 C12 123.6(4) . . ?
N1 C1 C5 124.3(5) . . ?
N4 C15 C14 121.9(5) . . ?
C1 C5 N2 116.7(4) . . ?
C1 C5 C4 117.0(5) . . ?
N2 C5 C4 126.3(5) . . ?
C7 C8 C9 113.3(4) . . ?
O1 C6 N2 122.7(5) . . ?
O1 C6 C7 122.6(5) . . ?
N2 C6 C7 114.7(4) . . ?
C13 C14 C15 120.0(5) . . ?
C3 C4 C5 118.7(5) . . ?
N1 C2 C3 121.4(6) . . ?
C4 C3 C2 120.7(5) . . ?

loop_
_geom_bond_atom_site_label_1
_geom_bond_atom_site_label_2
_geom_bond_distance
_geom_bond_site_symmetry_2
_geom_bond_publ_flag
Br2 Cu2 2.4068(10) . ?
Br2 Cu1 2.4086(10) 2_855 ?
Br1 Cu2 2.3489(10) . ?
Br1 Cu1 2.3636(9) . ?
Cu1 N4 2.004(4) 2_745 ?
Cu1 Br2 2.4086(10) 2_855 ?
Cu1 Cu2 2.6356(10) 2_855 ?
Cu1 Cu2 2.7878(10) . ?
Cu1 Cu1 2.9266(17) 2_855 ?
Cu2 N1 2.029(4) . ?
Cu2 Cu1 2.6356(10) 2_855 ?
O2 C11 1.227(5) . ?
N3 C11 1.353(6) . ?
N3 C12 1.405(6) . ?
C12 C16 1.377(6) . ?
C12 C13 1.380(7) . ?
N2 C6 1.349(6) . ?
N2 C5 1.400(7) . ?
N4 C15 1.325(6) . ?
N4 C16 1.334(6) . ?
N4 Cu1 2.004(4) 2_765 ?
O1 C6 1.222(5) . ?
N1 C1 1.324(6) . ?
N1 C2 1.342(7) . ?
C11 C10 1.501(7) . ?
C7 C6 1.503(7) . ?
C7 C8 1.506(7) . ?
C10 C9 1.512(7) . ?
C9 C8 1.514(7) . ?
C13 C14 1.361(7) . ?
C1 C5 1.379(7) . ?
C15 C14 1.370(7) . ?
C5 C4 1.401(7) . ?
C4 C3 1.352(8) . ?
C2 C3 1.376(8) . ?
